data_2016370
loop_
_publ_author_name
'Weng, Zhe-Hui'
'Chen, Zi-Lu'
'Liang, Fu-Pei'

_publ_section_title
;A novel three-dimensional coordination polymer:
 poly[di-\m~3~-acetato-di-\m~2~-acetato-di-\m~3~-hydroxido-octa-\m~3~-triazolato-heptamanganese(II)]
;
_journal_coeditor_code AV3119
_journal_issue 1
_journal_name_full 'Acta Crystallographica Section C'
_journal_page_first m64
_journal_page_last m66
_journal_paper_doi 10.1107/S0108270107056259
_journal_volume 64
_journal_year 2008
_chemical_formula_iupac '[Mn7 (C2 H2 N3)8 (C2 H3 O2)4 (O H)2]'
_chemical_formula_moiety 'C24 H30 Mn7 N24 O10'
_chemical_formula_sum 'C24 H30 Mn7 N24 O10'
_chemical_formula_weight 1199.30
_chemical_name_systematic
;
poly[di-\m~3~-acetato-di-\m~2~-acetato-di-\m~3~-hydroxy-octa-\m~3~-
triazolato-heptamanganese(II)]
;
_space_group_IT_number 14
_symmetry_cell_setting monoclinic
_symmetry_space_group_name_Hall '-P 2yn'
_symmetry_space_group_name_H-M 'P 1 21/n 1'
_atom_sites_solution_hydrogens geom
_atom_sites_solution_primary direct
_atom_sites_solution_secondary difmap
_audit_creation_method SHELXL-97
_cell_angle_alpha 90.00
_cell_angle_beta 109.717(2)
_cell_angle_gamma 90.00
_cell_formula_units_Z 2
_cell_length_a 14.677(2)
_cell_length_b 9.2626(15)
_cell_length_c 16.990(3)
_cell_measurement_temperature 298(2)
_cell_measurement_theta_max 25.01
_cell_measurement_theta_min 1.59
_cell_volume 2174.3(6)
_computing_cell_refinement 'SMART or SAINT (Bruker, 1998)'
_computing_data_collection 'SMART (Bruker, 1998)'
_computing_data_reduction 'SAINT (Bruker, 1998)'
_computing_molecular_graphics 'SHELXTL (Sheldrick, 1997b)'
_computing_publication_material 'SHELXTL (Sheldrick, 1997b)'
_computing_structure_refinement 'SHELXL97 (Sheldrick, 1997a)'
_computing_structure_solution 'SHELXS97 (Sheldrick, 1997a)'
_diffrn_ambient_temperature 298(2)
_diffrn_measured_fraction_theta_full 0.991
_diffrn_measured_fraction_theta_max 0.991
_diffrn_measurement_device_type 'Bruker SMART CCD area-detector'
_diffrn_measurement_method 'phi and omega scans'
_diffrn_radiation_monochromator graphite
_diffrn_radiation_source 'fine-focus sealed tube'
_diffrn_radiation_type MoK\a
_diffrn_radiation_wavelength 0.71073
_diffrn_reflns_av_R_equivalents 0.0613
_diffrn_reflns_av_sigmaI/netI 0.0584
_diffrn_reflns_limit_h_max 13
_diffrn_reflns_limit_h_min -17
_diffrn_reflns_limit_k_max 11
_diffrn_reflns_limit_k_min -11
_diffrn_reflns_limit_l_max 20
_diffrn_reflns_limit_l_min -18
_diffrn_reflns_number 10662
_diffrn_reflns_theta_full 25.01
_diffrn_reflns_theta_max 25.01
_diffrn_reflns_theta_min 1.59
_exptl_absorpt_coefficient_mu 2.045
_exptl_absorpt_correction_T_max 0.7225
_exptl_absorpt_correction_T_min 0.6618
_exptl_absorpt_correction_type multi-scan
_exptl_absorpt_process_details '(SADABS; Bruker, 1998)'
_exptl_crystal_colour colorless
_exptl_crystal_density_diffrn 1.832
_exptl_crystal_density_method 'not measured'
_exptl_crystal_description block
_exptl_crystal_F_000 1194
_exptl_crystal_size_max 0.22
_exptl_crystal_size_mid 0.20
_exptl_crystal_size_min 0.17
_refine_diff_density_max 1.120
_refine_diff_density_min -0.435
_refine_ls_extinction_method none
_refine_ls_goodness_of_fit_ref 1.071
_refine_ls_hydrogen_treatment mixed
_refine_ls_matrix_type full
_refine_ls_number_parameters 298
_refine_ls_number_reflns 3788
_refine_ls_number_restraints 2
_refine_ls_restrained_S_all 1.071
_refine_ls_R_factor_all 0.0625
_refine_ls_R_factor_gt 0.0380
_refine_ls_shift/su_max 0.001
_refine_ls_shift/su_mean 0.000
_refine_ls_structure_factor_coef Fsqd
_refine_ls_weighting_details 'calc w=1/[\s^2^(Fo^2^)+(0.0507P)^2^+1.8699P] where P=(Fo^2^+2Fc^2^)/3'
_refine_ls_weighting_scheme calc
_refine_ls_wR_factor_gt 0.0917
_refine_ls_wR_factor_ref 0.1128
_reflns_number_gt 2800
_reflns_number_total 3788
_reflns_threshold_expression >2sigma(I)
_cod_data_source_file av3119.cif
_cod_data_source_block I
_cod_depositor_comments
;
The following automatic conversions were performed:
'_symmetry_cell_setting' value 'Monoclinic' changed to 'monoclinic'
according to '/home/saulius/struct/CIF-dictionaries/cif_core.dic'
dictionary named 'cif_core.dic' version 2.4.1 from 2010-06-29.

Automatic conversion script
Id: cif_fix_enum 1527 2010-12-29 10:47:43Z saulius 

The following automatic conversions were performed:

'_symmetry_cell_setting' value 'Monoclinic' changed to 'monoclinic'
according to /home/saulius/struct/CIF-dictionaries/cif_core.dic
dictionary named 'cif_core.dic' version 2.4.1 from 2010-06-29.

Automatic conversion script
Id: cif_fix_values 1715 2011-07-08 13:25:40Z adriana 
;
_cod_original_sg_symbol_H-M 'P 21/n'
_cod_database_code 2016370
_cod_database_fobs_code 2016370

loop_
_symmetry_equiv_pos_as_xyz
'x, y, z'
'-x+1/2, y+1/2, -z+1/2'
'-x, -y, -z'
'x-1/2, -y-1/2, z-1/2'

loop_
_atom_site_type_symbol
_atom_site_label
_atom_site_fract_x
_atom_site_fract_y
_atom_site_fract_z
_atom_site_U_iso_or_equiv
_atom_site_adp_type
_atom_site_calc_flag
_atom_site_refinement_flags
_atom_site_occupancy
Mn Mn1 0.75874(4) 0.58288(7) 0.05458(4) 0.02058(18) Uani d . 1
Mn Mn2 1.01098(5) 0.58805(7) 0.19767(4) 0.02079(18) Uani d . 1
Mn Mn3 0.5000 0.5000 0.0000 0.0217(2) Uani d S 1
Mn Mn4 0.88824(5) 0.25403(6) 0.13261(4) 0.02212(18) Uani d . 1
N N1 0.8443(3) 0.7891(4) 0.0833(2) 0.0272(8) Uani d . 1
N N2 0.9352(3) 0.7896(4) 0.1424(2) 0.0263(8) Uani d . 1
N N3 0.8961(3) 1.0172(4) 0.1041(2) 0.0317(9) Uani d . 1
N N4 0.6778(3) 0.6400(4) 0.1398(2) 0.0324(9) Uani d . 1
N N5 0.5842(3) 0.6016(4) 0.1177(2) 0.0305(9) Uani d . 1
N N6 0.6240(3) 0.7009(4) 0.2427(2) 0.0346(9) Uani d . 1
N N7 0.6471(3) 0.6946(4) -0.0583(2) 0.0273(8) Uani d . 1
N N8 0.5525(3) 0.6570(4) -0.0762(2) 0.0292(9) Uani d . 1
N N9 0.5613(3) 0.7933(4) -0.1807(2) 0.0313(9) Uani d . 1
N N10 0.8408(3) 0.4749(4) -0.0165(2) 0.0256(8) Uani d . 1
N N11 0.8865(3) 0.3456(4) 0.0123(2) 0.0272(8) Uani d . 1
N N12 0.9242(3) 0.4126(4) -0.0989(2) 0.0257(8) Uani d . 1
O O1 0.8749(2) 0.4857(3) 0.16275(17) 0.0216(6) Uani d D 1
O O2 0.6402(2) 0.3942(3) 0.01183(19) 0.0291(7) Uani d . 1
O O3 0.7334(2) 0.2210(4) 0.0860(2) 0.0438(9) Uani d . 1
O O4 1.1104(3) 0.4285(4) 0.2638(2) 0.0429(9) Uani d . 1
O O5 1.0453(2) 0.2377(3) 0.1882(2) 0.0376(8) Uani d . 1
C C1 0.9622(3) 0.9269(5) 0.1526(3) 0.0305(10) Uani d . 1
H H1 1.0214 0.9572 0.1898 0.037 Uiso calc R 1
C C2 0.8256(4) 0.9262(5) 0.0631(3) 0.0362(11) Uani d . 1
H H2 0.7680 0.9569 0.0234 0.043 Uiso calc R 1
C C3 0.5556(3) 0.6412(5) 0.1802(3) 0.0326(11) Uani d D 1
H H3 0.4927 0.6279 0.1801 0.039 Uiso calc R 1
C C4 0.6986(4) 0.6970(6) 0.2144(3) 0.0454(14) Uani d D 1
H H4 0.7599 0.7317 0.2449 0.054 Uiso calc R 1
C C5 0.5050(4) 0.7173(5) -0.1486(3) 0.0354(11) Uani d . 1
H H5 0.4386 0.7079 -0.1749 0.042 Uiso calc R 1
C C6 0.6483(3) 0.7756(5) -0.1216(3) 0.0311(11) Uani d . 1
H H6 0.7046 0.8170 -0.1251 0.037 Uiso calc R 1
C C7 0.9344(3) 0.3150(5) -0.0378(3) 0.0306(10) Uani d . 1
H H7 0.9725 0.2328 -0.0318 0.037 Uiso calc R 1
C C8 0.8650(3) 0.5084(5) -0.0813(3) 0.0262(10) Uani d . 1
H H8 0.8431 0.5915 -0.1127 0.031 Uiso calc R 1
C C9 0.6590(3) 0.2616(4) 0.0307(3) 0.0252(9) Uani d . 1
C C10 0.5874(4) 0.1493(6) -0.0158(4) 0.0509(15) Uani d . 1
H H10A 0.6024 0.1186 -0.0640 0.061 Uiso calc R 1
H H10B 0.5233 0.1894 -0.0333 0.061 Uiso calc R 1
H H10C 0.5906 0.0680 0.0201 0.061 Uiso calc R 1
C C11 1.1119(3) 0.2985(5) 0.2448(3) 0.0293(10) Uani d . 1
C C12 1.1990(5) 0.2119(7) 0.2903(4) 0.0657(18) Uani d . 1
H H12A 1.1994 0.1248 0.2598 0.079 Uiso calc R 1
H H12B 1.1978 0.1881 0.3449 0.079 Uiso calc R 1
H H12C 1.2562 0.2670 0.2956 0.079 Uiso calc R 1
H H15 0.852(5) 0.482(8) 0.202(3) 0.098 Uiso d D 1

loop_
_atom_site_aniso_label
_atom_site_aniso_U_11
_atom_site_aniso_U_22
_atom_site_aniso_U_33
_atom_site_aniso_U_12
_atom_site_aniso_U_13
_atom_site_aniso_U_23
Mn1 0.0180(3) 0.0224(3) 0.0190(3) 0.0014(3) 0.0033(3) -0.0005(3)
Mn2 0.0201(3) 0.0208(3) 0.0186(3) 0.0007(3) 0.0027(3) -0.0017(3)
Mn3 0.0190(5) 0.0260(5) 0.0166(4) -0.0020(4) 0.0015(4) 0.0000(4)
Mn4 0.0252(4) 0.0183(3) 0.0199(3) 0.0004(3) 0.0038(3) 0.0030(3)
N1 0.022(2) 0.0206(19) 0.0319(19) 0.0015(15) -0.0005(16) 0.0008(16)
N2 0.024(2) 0.0213(19) 0.0273(19) 0.0018(15) 0.0001(16) -0.0024(16)
N3 0.032(2) 0.0176(19) 0.037(2) 0.0012(17) 0.0004(18) 0.0003(17)
N4 0.022(2) 0.047(2) 0.0282(19) -0.0059(18) 0.0085(17) -0.0126(18)
N5 0.023(2) 0.043(2) 0.0233(18) -0.0021(18) 0.0049(16) -0.0082(17)
N6 0.031(2) 0.045(2) 0.0252(19) -0.0030(19) 0.0069(18) -0.0105(18)
N7 0.024(2) 0.031(2) 0.0216(18) -0.0012(16) 0.0008(15) 0.0073(16)
N8 0.021(2) 0.036(2) 0.0246(18) 0.0021(17) 0.0002(16) 0.0104(17)
N9 0.034(2) 0.034(2) 0.0212(18) -0.0029(18) 0.0031(17) 0.0083(17)
N10 0.028(2) 0.0251(19) 0.0207(17) 0.0017(16) 0.0045(16) 0.0019(15)
N11 0.036(2) 0.0241(19) 0.0228(18) 0.0048(17) 0.0118(17) 0.0036(16)
N12 0.028(2) 0.0256(19) 0.0245(18) 0.0013(16) 0.0098(16) -0.0005(16)
O1 0.0207(15) 0.0223(15) 0.0200(14) 0.0008(12) 0.0044(12) 0.0025(12)
O2 0.0233(17) 0.0239(16) 0.0361(17) 0.0035(13) 0.0046(14) 0.0021(13)
O3 0.0241(19) 0.041(2) 0.054(2) -0.0011(15) -0.0035(17) 0.0138(17)
O4 0.043(2) 0.0336(19) 0.0390(18) 0.0103(16) -0.0036(16) 0.0024(16)
O5 0.0299(19) 0.0368(19) 0.0424(19) -0.0003(15) 0.0074(16) 0.0012(16)
C1 0.024(2) 0.025(2) 0.036(2) -0.0014(19) 0.001(2) -0.003(2)
C2 0.030(3) 0.025(2) 0.040(3) 0.001(2) -0.006(2) -0.001(2)
C3 0.024(3) 0.045(3) 0.026(2) -0.005(2) 0.005(2) -0.006(2)
C4 0.025(3) 0.072(4) 0.036(3) -0.012(3) 0.007(2) -0.027(3)
C5 0.027(3) 0.044(3) 0.028(2) -0.004(2) -0.001(2) 0.009(2)
C6 0.022(2) 0.038(3) 0.028(2) -0.005(2) 0.002(2) 0.003(2)
C7 0.036(3) 0.028(2) 0.028(2) 0.007(2) 0.011(2) 0.003(2)
C8 0.028(2) 0.024(2) 0.027(2) 0.0039(19) 0.010(2) 0.0048(19)
C9 0.020(2) 0.022(2) 0.035(2) 0.0007(18) 0.010(2) -0.0019(19)
C10 0.038(3) 0.030(3) 0.069(4) -0.005(2) -0.004(3) -0.004(3)
C11 0.025(2) 0.034(3) 0.029(2) -0.001(2) 0.009(2) 0.001(2)
C12 0.053(4) 0.048(3) 0.072(4) 0.018(3) -0.010(3) 0.001(3)

loop_
_atom_type_symbol
_atom_type_description
_atom_type_scat_dispersion_real
_atom_type_scat_dispersion_imag
_atom_type_scat_source
C C 0.0033 0.0016 'International Tables Vol C Tables 4.2.6.8 and 6.1.1.4'
H H 0.0000 0.0000 'International Tables Vol C Tables 4.2.6.8 and 6.1.1.4'
N N 0.0061 0.0033 'International Tables Vol C Tables 4.2.6.8 and 6.1.1.4'
O O 0.0106 0.0060 'International Tables Vol C Tables 4.2.6.8 and 6.1.1.4'
Mn Mn 0.3368 0.7283 'International Tables Vol C Tables 4.2.6.8 and 6.1.1.4'

loop_
_geom_angle_atom_site_label_1
_geom_angle_atom_site_label_2
_geom_angle_atom_site_label_3
_geom_angle_site_symmetry_1
_geom_angle_site_symmetry_3
_geom_angle
_geom_angle_publ_flag
N10 Mn1 N4 . . 166.36(14) y
N10 Mn1 O1 . . 82.04(12) y
N4 Mn1 O1 . . 89.26(13) y
N10 Mn1 N1 . . 97.77(13) y
N4 Mn1 N1 . . 92.21(14) y
O1 Mn1 N1 . . 87.04(12) y
N10 Mn1 N7 . . 96.56(13) y
N4 Mn1 N7 . . 92.81(14) y
O1 Mn1 N7 . . 175.83(12) y
N1 Mn1 N7 . . 89.27(13) y
N10 Mn1 O2 . . 88.77(12) y
N4 Mn1 O2 . . 83.00(12) y
O1 Mn1 O2 . . 103.30(10) y
N1 Mn1 O2 . . 168.49(12) y
N7 Mn1 O2 . . 80.55(12) y
O1 Mn2 O4 . . 104.72(13) y
O1 Mn2 N12 . 3_765 113.49(12) y
O4 Mn2 N12 . 3_765 90.30(14) y
O1 Mn2 N2 . . 88.12(12) y
O4 Mn2 N2 . . 166.63(14) y
N12 Mn2 N2 3_765 . 87.90(13) y
O1 Mn2 N9 . 4_676 117.89(13) y
O4 Mn2 N9 . 4_676 84.18(14) y
N12 Mn2 N9 3_765 4_676 128.03(14) y
N2 Mn2 N9 . 4_676 86.51(13) y
N5 Mn3 N5 . 3_665 180.0 y
N5 Mn3 O2 . 3_665 96.53(13) ?
N5 Mn3 O2 3_665 3_665 83.47(13) ?
N5 Mn3 O2 . . 83.47(13) y
N5 Mn3 O2 3_665 . 96.53(13) y
O2 Mn3 O2 3_665 . 180.0 y
N5 Mn3 N8 . 3_665 87.11(14) y
N5 Mn3 N8 3_665 3_665 92.89(14) y
O2 Mn3 N8 3_665 3_665 81.43(12) y
O2 Mn3 N8 . 3_665 98.57(12) y
N5 Mn3 N8 . . 92.89(14) y
N5 Mn3 N8 3_665 . 87.11(14) y
O2 Mn3 N8 3_665 . 98.57(12) y
O2 Mn3 N8 . . 81.43(12) y
N8 Mn3 N8 3_665 . 180.0 y
O3 Mn4 O5 . . 167.34(13) y
O3 Mn4 N11 . . 91.90(14) y
O5 Mn4 N11 . . 96.21(13) y
O3 Mn4 O1 . . 93.28(12) y
O5 Mn4 O1 . . 97.41(11) y
N11 Mn4 O1 . . 82.43(11) y
O3 Mn4 N6 . 2_645 84.55(14) y
O5 Mn4 N6 . 2_645 89.18(13) y
N11 Mn4 N6 . 2_645 168.93(14) y
O1 Mn4 N6 . 2_645 87.30(13) y
O3 Mn4 N3 . 1_545 84.71(14) y
O5 Mn4 N3 . 1_545 84.41(13) y
N11 Mn4 N3 . 1_545 99.23(13) y
O1 Mn4 N3 . 1_545 177.41(12) y
N6 Mn4 N3 2_645 1_545 90.89(14) y
C2 N1 N2 . . 104.6(3) ?
C2 N1 Mn1 . . 135.2(3) ?
N2 N1 Mn1 . . 119.7(2) ?
C1 N2 N1 . . 105.8(3) ?
C1 N2 Mn2 . . 132.0(3) ?
N1 N2 Mn2 . . 122.2(2) ?
C1 N3 C2 . . 101.5(4) ?
C1 N3 Mn4 . 1_565 123.8(3) ?
C2 N3 Mn4 . 1_565 129.7(3) ?
C4 N4 N5 . . 105.1(4) ?
C4 N4 Mn1 . . 136.4(3) ?
N5 N4 Mn1 . . 118.4(3) ?
C3 N5 N4 . . 106.0(3) ?
C3 N5 Mn3 . . 128.5(3) ?
N4 N5 Mn3 . . 125.5(3) ?
C3 N6 C4 . . 101.2(4) ?
C3 N6 Mn4 . 2_655 125.0(3) ?
C4 N6 Mn4 . 2_655 133.1(3) ?
C6 N7 N8 . . 104.9(3) ?
C6 N7 Mn1 . . 137.2(3) ?
N8 N7 Mn1 . . 117.1(2) ?
C5 N8 N7 . . 106.1(3) ?
C5 N8 Mn3 . . 129.5(3) ?
N7 N8 Mn3 . . 123.9(3) ?
C5 N9 C6 . . 101.1(3) ?
C5 N9 Mn2 . 4_575 125.5(3) ?
C6 N9 Mn2 . 4_575 133.4(3) ?
C8 N10 N11 . . 105.5(3) ?
C8 N10 Mn1 . . 135.0(3) ?
N11 N10 Mn1 . . 119.3(2) ?
C7 N11 N10 . . 105.2(3) ?
C7 N11 Mn4 . . 132.9(3) ?
N10 N11 Mn4 . . 121.0(2) ?
C8 N12 C7 . . 100.6(4) ?
C8 N12 Mn2 . 3_765 130.7(3) ?
C7 N12 Mn2 . 3_765 128.7(3) ?
Mn2 O1 Mn4 . . 110.43(12) ?
Mn2 O1 Mn1 . . 116.03(12) ?
Mn4 O1 Mn1 . . 107.50(12) ?
Mn2 O1 H15 . . 113(5) ?
Mn4 O1 H15 . . 104(5) ?
Mn1 O1 H15 . . 106(5) ?
C9 O2 Mn3 . . 124.1(3) ?
C9 O2 Mn1 . . 123.5(3) ?
Mn3 O2 Mn1 . . 105.11(11) ?
C9 O3 Mn4 . . 141.9(3) ?
C11 O4 Mn2 . . 127.3(3) ?
C11 O5 Mn4 . . 137.7(3) ?
N2 C1 N3 . . 113.5(4) ?
N2 C1 H1 . . 123.2 ?
N3 C1 H1 . . 123.2 ?
N1 C2 N3 . . 114.5(4) ?
N1 C2 H2 . . 122.7 ?
N3 C2 H2 . . 122.7 ?
N6 C3 N5 . . 113.8(4) ?
N6 C3 H3 . . 123.1 ?
N5 C3 H3 . . 123.1 ?
N4 C4 N6 . . 114.0(4) ?
N4 C4 H4 . . 123.0 ?
N6 C4 H4 . . 123.0 ?
N8 C5 N9 . . 113.7(4) ?
N8 C5 H5 . . 123.2 ?
N9 C5 H5 . . 123.2 ?
N7 C6 N9 . . 114.2(4) ?
N7 C6 H6 . . 122.9 ?
N9 C6 H6 . . 122.9 ?
N11 C7 N12 . . 114.4(4) ?
N11 C7 H7 . . 122.8 ?
N12 C7 H7 . . 122.8 ?
N10 C8 N12 . . 114.3(4) ?
N10 C8 H8 . . 122.8 ?
N12 C8 H8 . . 122.8 ?
O3 C9 O2 . . 123.0(4) ?
O3 C9 C10 . . 118.2(4) ?
O2 C9 C10 . . 118.8(4) ?
C9 C10 H10A . . 109.5 ?
C9 C10 H10B . . 109.5 ?
H10A C10 H10B . . 109.5 ?
C9 C10 H10C . . 109.5 ?
H10A C10 H10C . . 109.5 ?
H10B C10 H10C . . 109.5 ?
O4 C11 O5 . . 123.7(4) ?
O4 C11 C12 . . 118.2(5) ?
O5 C11 C12 . . 118.0(4) ?
C11 C12 H12A . . 109.5 ?
C11 C12 H12B . . 109.5 ?
H12A C12 H12B . . 109.5 ?
C11 C12 H12C . . 109.5 ?
H12A C12 H12C . . 109.5 ?
H12B C12 H12C . . 109.5 ?

loop_
_geom_bond_atom_site_label_1
_geom_bond_atom_site_label_2
_geom_bond_site_symmetry_2
_geom_bond_distance
_geom_bond_publ_flag
Mn1 N10 . 2.211(4) y
Mn1 N4 . 2.224(4) y
Mn1 O1 . 2.232(3) y
Mn1 N1 . 2.247(4) y
Mn1 N7 . 2.305(3) y
Mn1 O2 . 2.399(3) y
Mn2 O1 . 2.107(3) y
Mn2 O4 . 2.114(3) ?
Mn2 N12 3_765 2.191(3) y
Mn2 N2 . 2.213(3) y
Mn2 N9 4_676 2.234(3) y
Mn3 N5 . 2.178(4) y
Mn3 N5 3_665 2.178(4) y
Mn3 O2 3_665 2.226(3) y
Mn3 O2 . 2.226(3) y
Mn3 N8 3_665 2.248(3) y
Mn3 N8 . 2.248(3) y
Mn4 O3 . 2.162(3) y
Mn4 O5 . 2.181(3) y
Mn4 N11 . 2.206(3) y
Mn4 O1 . 2.230(3) y
Mn4 N6 2_645 2.240(4) y
Mn4 N3 1_545 2.258(4) y
N1 C2 . 1.320(6) ?
N1 N2 . 1.374(5) ?
N2 C1 . 1.325(5) ?
N3 C1 . 1.334(6) ?
N3 C2 . 1.335(6) ?
N3 Mn4 1_565 2.258(4) y
N4 C4 . 1.310(6) ?
N4 N5 . 1.344(5) ?
N5 C3 . 1.320(5) ?
N6 C3 . 1.313(6) ?
N6 C4 . 1.337(6) ?
N6 Mn4 2_655 2.240(4) y
N7 C6 . 1.317(5) ?
N7 N8 . 1.363(5) ?
N8 C5 . 1.316(6) ?
N9 C5 . 1.335(6) ?
N9 C6 . 1.342(6) ?
N9 Mn2 4_575 2.234(3) y
N10 C8 . 1.303(5) ?
N10 N11 . 1.379(5) ?
N11 C7 . 1.305(5) ?
N12 C8 . 1.345(5) ?
N12 C7 . 1.345(5) ?
N12 Mn2 3_765 2.191(3) y
O1 H15 . 0.84(6) ?
O2 C9 . 1.276(5) ?
O3 C9 . 1.234(5) ?
O4 C11 . 1.250(5) ?
O5 C11 . 1.250(6) ?
C1 H1 . 0.9300 ?
C2 H2 . 0.9300 ?
C3 H3 . 0.9300 ?
C4 H4 . 0.9300 ?
C5 H5 . 0.9300 ?
C6 H6 . 0.9300 ?
C7 H7 . 0.9300 ?
C8 H8 . 0.9300 ?
C9 C10 . 1.500(6) ?
C10 H10A . 0.9600 ?
C10 H10B . 0.9600 ?
C10 H10C . 0.9600 ?
C11 C12 . 1.486(7) ?
C12 H12A . 0.9600 ?
C12 H12B . 0.9600 ?
C12 H12C . 0.9600 ?

loop_
_geom_torsion_atom_site_label_1
_geom_torsion_atom_site_label_2
_geom_torsion_atom_site_label_3
_geom_torsion_atom_site_label_4
_geom_torsion_site_symmetry_1
_geom_torsion
N10 Mn1 N1 C2 . 115.5(4)
N4 Mn1 N1 C2 . -73.8(5)
O1 Mn1 N1 C2 . -162.9(4)
N7 Mn1 N1 C2 . 19.0(5)
O2 Mn1 N1 C2 . -8.7(9)
N10 Mn1 N1 N2 . -73.8(3)
N4 Mn1 N1 N2 . 96.9(3)
O1 Mn1 N1 N2 . 7.7(3)
N7 Mn1 N1 N2 . -170.3(3)
O2 Mn1 N1 N2 . 162.0(5)
C2 N1 N2 C1 . 0.4(4)
Mn1 N1 N2 C1 . -172.8(3)
C2 N1 N2 Mn2 . -177.2(3)
Mn1 N1 N2 Mn2 . 9.6(4)
O1 Mn2 N2 C1 . 161.1(4)
O4 Mn2 N2 C1 . -2.8(8)
N12 Mn2 N2 C1 3_765 -85.3(4)
N9 Mn2 N2 C1 4_676 43.1(4)
O1 Mn2 N2 N1 . -21.9(3)
O4 Mn2 N2 N1 . 174.1(5)
N12 Mn2 N2 N1 3_765 91.7(3)
N9 Mn2 N2 N1 4_676 -140.0(3)
N10 Mn1 N4 C4 . 95.1(8)
O1 Mn1 N4 C4 . 44.9(5)
N1 Mn1 N4 C4 . -42.1(5)
N7 Mn1 N4 C4 . -131.5(5)
O2 Mn1 N4 C4 . 148.4(5)
N10 Mn1 N4 N5 . -78.9(7)
O1 Mn1 N4 N5 . -129.1(3)
N1 Mn1 N4 N5 . 143.9(3)
N7 Mn1 N4 N5 . 54.5(3)
O2 Mn1 N4 N5 . -25.6(3)
C4 N4 N5 C3 . 1.1(5)
Mn1 N4 N5 C3 . 176.8(3)
C4 N4 N5 Mn3 . 179.7(4)
Mn1 N4 N5 Mn3 . -4.6(5)
O2 Mn3 N5 C3 3_665 32.4(4)
O2 Mn3 N5 C3 . -147.6(4)
N8 Mn3 N5 C3 3_665 -48.6(4)
N8 Mn3 N5 C3 . 131.4(4)
O2 Mn3 N5 N4 3_665 -145.9(4)
O2 Mn3 N5 N4 . 34.1(4)
N8 Mn3 N5 N4 3_665 133.1(4)
N8 Mn3 N5 N4 . -46.9(4)
N10 Mn1 N7 C6 . -50.2(5)
N4 Mn1 N7 C6 . 139.7(5)
N1 Mn1 N7 C6 . 47.5(5)
O2 Mn1 N7 C6 . -137.8(5)
N10 Mn1 N7 N8 . 117.8(3)
N4 Mn1 N7 N8 . -52.3(3)
N1 Mn1 N7 N8 . -144.4(3)
O2 Mn1 N7 N8 . 30.2(3)
C6 N7 N8 C5 . 0.4(5)
Mn1 N7 N8 C5 . -171.2(3)
C6 N7 N8 Mn3 . 173.7(3)
Mn1 N7 N8 Mn3 . 2.1(4)
N5 Mn3 N8 C5 . -141.1(4)
N5 Mn3 N8 C5 3_665 38.9(4)
O2 Mn3 N8 C5 3_665 -44.1(4)
O2 Mn3 N8 C5 . 135.9(4)
N5 Mn3 N8 N7 . 47.2(3)
N5 Mn3 N8 N7 3_665 -132.8(3)
O2 Mn3 N8 N7 3_665 144.2(3)
O2 Mn3 N8 N7 . -35.8(3)
N4 Mn1 N10 C8 . 168.7(5)
O1 Mn1 N10 C8 . -140.5(4)
N1 Mn1 N10 C8 . -54.6(4)
N7 Mn1 N10 C8 . 35.6(4)
O2 Mn1 N10 C8 . 115.9(4)
N4 Mn1 N10 N11 . -17.2(7)
O1 Mn1 N10 N11 . 33.7(3)
N1 Mn1 N10 N11 . 119.5(3)
N7 Mn1 N10 N11 . -150.3(3)
O2 Mn1 N10 N11 . -70.0(3)
C8 N10 N11 C7 . 0.6(4)
Mn1 N10 N11 C7 . -175.1(3)
C8 N10 N11 Mn4 . 170.9(3)
Mn1 N10 N11 Mn4 . -4.8(4)
O3 Mn4 N11 C7 . -126.9(4)
O5 Mn4 N11 C7 . 43.4(4)
O1 Mn4 N11 C7 . 140.0(4)
N6 Mn4 N11 C7 2_645 162.1(7)
N3 Mn4 N11 C7 1_545 -42.0(4)
O3 Mn4 N11 N10 . 65.9(3)
O5 Mn4 N11 N10 . -123.8(3)
O1 Mn4 N11 N10 . -27.1(3)
N6 Mn4 N11 N10 2_645 -5.1(9)
N3 Mn4 N11 N10 1_545 150.9(3)
O4 Mn2 O1 Mn4 . -35.54(15)
N12 Mn2 O1 Mn4 3_765 61.35(16)
N2 Mn2 O1 Mn4 . 148.24(14)
N9 Mn2 O1 Mn4 4_676 -126.71(14)
O4 Mn2 O1 Mn1 . -158.16(14)
N12 Mn2 O1 Mn1 3_765 -61.26(17)
N2 Mn2 O1 Mn1 . 25.63(15)
N9 Mn2 O1 Mn1 4_676 110.68(16)
O3 Mn4 O1 Mn2 . -172.02(14)
O5 Mn4 O1 Mn2 . 14.78(14)
N11 Mn4 O1 Mn2 . -80.54(14)
N6 Mn4 O1 Mn2 2_645 103.59(15)
O3 Mn4 O1 Mn1 . -44.55(14)
O5 Mn4 O1 Mn1 . 142.25(12)
N11 Mn4 O1 Mn1 . 46.93(14)
N6 Mn4 O1 Mn1 2_645 -128.93(14)
N10 Mn1 O1 Mn2 . 75.58(15)
N4 Mn1 O1 Mn2 . -114.96(15)
N1 Mn1 O1 Mn2 . -22.70(15)
O2 Mn1 O1 Mn2 . 162.41(13)
N10 Mn1 O1 Mn4 . -48.57(13)
N4 Mn1 O1 Mn4 . 120.90(14)
N1 Mn1 O1 Mn4 . -146.85(14)
O2 Mn1 O1 Mn4 . 38.27(13)
N5 Mn3 O2 C9 . 107.1(3)
N5 Mn3 O2 C9 3_665 -72.9(3)
N8 Mn3 O2 C9 3_665 21.0(3)
N8 Mn3 O2 C9 . -159.0(3)
N5 Mn3 O2 Mn1 . -43.82(13)
N5 Mn3 O2 Mn1 3_665 136.18(13)
N8 Mn3 O2 Mn1 3_665 -129.89(13)
N8 Mn3 O2 Mn1 . 50.11(13)
N10 Mn1 O2 C9 . 61.5(3)
N4 Mn1 O2 C9 . -107.6(3)
O1 Mn1 O2 C9 . -20.0(3)
N1 Mn1 O2 C9 . -173.5(6)
N7 Mn1 O2 C9 . 158.4(3)
N10 Mn1 O2 Mn3 . -147.35(14)
N4 Mn1 O2 Mn3 . 43.55(14)
O1 Mn1 O2 Mn3 . 131.13(12)
N1 Mn1 O2 Mn3 . -22.4(7)
N7 Mn1 O2 Mn3 . -50.49(13)
O5 Mn4 O3 C9 . -150.1(5)
N11 Mn4 O3 C9 . -20.2(5)
O1 Mn4 O3 C9 . 62.3(5)
N6 Mn4 O3 C9 2_645 149.2(5)
N3 Mn4 O3 C9 1_545 -119.3(5)
O1 Mn2 O4 C11 . 43.0(4)
N12 Mn2 O4 C11 3_765 -71.4(4)
N2 Mn2 O4 C11 . -153.5(5)
N9 Mn2 O4 C11 4_676 160.4(4)
O3 Mn4 O5 C11 . -121.2(6)
N11 Mn4 O5 C11 . 109.3(4)
O1 Mn4 O5 C11 . 26.2(5)
N6 Mn4 O5 C11 2_645 -61.0(5)
N3 Mn4 O5 C11 1_545 -152.0(5)
N1 N2 C1 N3 . -0.4(5)
Mn2 N2 C1 N3 . 176.9(3)
C2 N3 C1 N2 . 0.2(5)
Mn4 N3 C1 N2 1_565 157.4(3)
N2 N1 C2 N3 . -0.4(5)
Mn1 N1 C2 N3 . 171.3(3)
C1 N3 C2 N1 . 0.1(6)
Mn4 N3 C2 N1 1_565 -155.1(3)
C4 N6 C3 N5 . 0.4(6)
Mn4 N6 C3 N5 2_655 -170.8(3)
N4 N5 C3 N6 . -1.0(6)
Mn3 N5 C3 N6 . -179.5(3)
N5 N4 C4 N6 . -1.0(6)
Mn1 N4 C4 N6 . -175.5(4)
C3 N6 C4 N4 . 0.4(6)
Mn4 N6 C4 N4 2_655 170.6(3)
N7 N8 C5 N9 . -0.1(6)
Mn3 N8 C5 N9 . -172.9(3)
C6 N9 C5 N8 . -0.3(5)
Mn2 N9 C5 N8 4_575 179.7(3)
N8 N7 C6 N9 . -0.6(5)
Mn1 N7 C6 N9 . 168.3(3)
C5 N9 C6 N7 . 0.6(5)
Mn2 N9 C6 N7 4_575 -179.4(3)
N10 N11 C7 N12 . -0.7(5)
Mn4 N11 C7 N12 . -169.3(3)
C8 N12 C7 N11 . 0.4(5)
Mn2 N12 C7 N11 3_765 179.8(3)
N11 N10 C8 N12 . -0.4(5)
Mn1 N10 C8 N12 . 174.3(3)
C7 N12 C8 N10 . 0.1(5)
Mn2 N12 C8 N10 3_765 -179.3(3)
Mn4 O3 C9 O2 . -45.7(7)
Mn4 O3 C9 C10 . 134.6(5)
Mn3 O2 C9 O3 . -130.5(4)
Mn1 O2 C9 O3 . 15.2(6)
Mn3 O2 C9 C10 . 49.2(5)
Mn1 O2 C9 C10 . -165.1(3)
Mn2 O4 C11 O5 . -10.2(7)
Mn2 O4 C11 C12 . 167.9(4)
Mn4 O5 C11 O4 . -32.0(7)
Mn4 O5 C11 C12 . 149.8(4)
